data_7021651
loop_
_publ_author_name
'Schmieder, Phillip'
'Denysenko, Dmytro'
'Grzywa, Maciej'
'Baumg\"artner, Benjamin'
'Senkovska, Irena'
'Kaskel, Stefan'
'Sastre, German'
'van W\"ullen, Leo'
'Volkmer, Dirk'

_publ_section_title
;
 CFA-1: the first chiral metal-organic framework containing
 Kuratowski-type secondary building units.
;
_journal_issue 30
_journal_name_full 'Dalton transactions (Cambridge, England : 2003)'
_journal_page_first 10786
_journal_page_last 10797
_journal_paper_doi 10.1039/c3dt50787d
_journal_volume 42
_journal_year 2013
_chemical_absolute_configuration ad
_chemical_formula_moiety '[Zn(CoZn3)(OAc)4(bibta)3]'
_chemical_formula_sum 'C44 H30 N18 O8 Zn5'
_chemical_formula_weight 1265.71
_chemical_name_common CFA-1
_space_group_IT_number 150
_symmetry_cell_setting trigonal
_symmetry_Int_Tables_number 150
_symmetry_space_group_name_Hall 'P 3 2"'
_symmetry_space_group_name_H-M 'P 3 2 1'
_atom_sites_solution_hydrogens geom
_atom_sites_solution_primary direct
_atom_sites_solution_secondary difmap
_audit_creation_method SHELXL-97
_cell_angle_alpha 90.00
_cell_angle_beta 90.00
_cell_angle_gamma 120.00
_cell_formula_units_Z 2
_cell_length_a 17.750(3)
_cell_length_b 17.750(3)
_cell_length_c 19.192(4)
_cell_measurement_temperature 100(2)
_cell_volume 5236.6(17)
_computing_cell_refinement 'XDS (Kabsch, 2010)'
_computing_data_collection 'marCCD 1994-2002'
_computing_data_reduction 'XDS (Kabsch, 2010)'
_computing_molecular_graphics 'Diamond 3.1'
_computing_publication_material WinGX
_computing_structure_refinement 'SHELXL-97 (Sheldrick, 1997)'
_computing_structure_solution 'SHELXL-97(Sheldrick, 1997)'
_diffrn_ambient_pressure 100
_diffrn_ambient_temperature 100(2)
_diffrn_measured_fraction_theta_full 0.974
_diffrn_measured_fraction_theta_max 0.974
_diffrn_measurement_device_type 'MX-225 CCD'
_diffrn_measurement_method '\D\f scans'
_diffrn_radiation_monochromator graphite
_diffrn_radiation_probe x-ray
_diffrn_radiation_type synchrotron
_diffrn_radiation_wavelength 0.88561
_diffrn_reflns_av_R_equivalents 0.0556
_diffrn_reflns_av_unetI/netI 0.0707
_diffrn_reflns_limit_h_max 21
_diffrn_reflns_limit_h_min -22
_diffrn_reflns_limit_k_max 22
_diffrn_reflns_limit_k_min -22
_diffrn_reflns_limit_l_max 10
_diffrn_reflns_limit_l_min -24
_diffrn_reflns_number 17630
_diffrn_reflns_theta_full 33.98
_diffrn_reflns_theta_max 33.98
_diffrn_reflns_theta_min 1.65
_diffrn_source synchrotron
_diffrn_source_type 'BESSY BL MX-14.2'
_exptl_absorpt_coefficient_mu 2.097
_exptl_absorpt_correction_type none
_exptl_crystal_colour 'light brown'
_exptl_crystal_density_diffrn 0.803
_exptl_crystal_density_method 'not measured'
_exptl_crystal_description 'trigonal prism'
_exptl_crystal_F_000 1268
_exptl_crystal_recrystallization_method N-methylformamide
_exptl_crystal_size_max 0.06
_exptl_crystal_size_mid 0.04
_exptl_crystal_size_min 0.04
_platon_squeeze_details
;
;
_refine_diff_density_max 1.041
_refine_diff_density_min -0.426
_refine_diff_density_rms 0.116
_refine_ls_abs_structure_details 'Flack H D (1983), Acta Cryst. A39, 876-881'
_refine_ls_abs_structure_Flack 0.033(9)
_refine_ls_extinction_method none
_refine_ls_goodness_of_fit_ref 1.044
_refine_ls_hydrogen_treatment constr
_refine_ls_matrix_type full
_refine_ls_number_parameters 257
_refine_ls_number_reflns 7177
_refine_ls_number_restraints 7
_refine_ls_restrained_S_all 1.044
_refine_ls_R_factor_all 0.0494
_refine_ls_R_factor_gt 0.0450
_refine_ls_shift/su_max 0.001
_refine_ls_shift/su_mean 0.000
_refine_ls_structure_factor_coef Fsqd
_refine_ls_weighting_details 'calc w=1/[\s^2^(Fo^2^)+(0.0691P)^2^] where P=(Fo^2^+2Fc^2^)/3'
_refine_ls_weighting_scheme calc
_refine_ls_wR_factor_gt 0.1111
_refine_ls_wR_factor_ref 0.1131
_reflns_number_gt 6609
_reflns_number_total 7177
_reflns_threshold_expression >2sigma(I)
_cod_data_source_file c3dt50787d.txt
_cod_data_source_block sen-116-ds1
_cod_original_cell_volume 5236.7(15)
_cod_database_code 7021651

loop_
_symmetry_equiv_pos_as_xyz
'x, y, z'
'-y, x-y, z'
'y, x, -z'
'-x+y, -x, z'
'-x, -x+y, -z'
'x-y, -y, -z'

loop_
_atom_site_label
_atom_site_type_symbol
_atom_site_fract_x
_atom_site_fract_y
_atom_site_fract_z
_atom_site_U_iso_or_equiv
_atom_site_adp_type
_atom_site_occupancy
_atom_site_symmetry_multiplicity
_atom_site_calc_flag
_atom_site_refinement_flags
_atom_site_disorder_assembly
_atom_site_disorder_group
Zn1 Zn 0.3333 0.6667 0.73553(3) 0.01547(13) Uani 1 3 d S . .
Zn2 Zn 0.3333 0.6667 0.92204(3) 0.02103(14) Uani 1 3 d S . .
Zn3 Zn 0.12712(2) 0.63128(2) 0.672159(18) 0.01832(10) Uani 1 1 d . . .
O1A O 0.0555(4) 0.6221(4) 0.5675(4) 0.0570(15) Uani 0.57 1 d P A 1
O2A O 0.0065(4) 0.6037(7) 0.6723(4) 0.073(2) Uani 0.57 1 d P A 1
O1B O 0.0454(4) 0.6567(5) 0.6177(5) 0.055(2) Uani 0.43 1 d P A 2
O2B O -0.0168(4) 0.5335(5) 0.6725(4) 0.0463(17) Uani 0.43 1 d P A 2
C1 C -0.0123(5) 0.5968(5) 0.6190(5) 0.083(2) Uani 1 1 d . A .
C2 C -0.1013(4) 0.5755(6) 0.5924(5) 0.113(3) Uani 1 1 d . . .
H2A H -0.1066 0.6279 0.5943 0.135 Uiso 1 1 calc R A .
H2B H -0.1464 0.5300 0.6215 0.135 Uiso 1 1 calc R . .
H2C H -0.1083 0.5550 0.5441 0.135 Uiso 1 1 calc R . .
O3 O 0.3057(7) 0.7327(8) 1.0168(6) 0.058(3) Uani 0.33 1 d PU . .
O4 O 0.2928(8) 0.6602(12) 1.0167(6) 0.064(3) Uani 0.33 1 d PU . .
C3 C 0.3333 0.6667 1.0519(8) 0.142(8) Uani 1 3 d S . .
C4 C 0.3333 0.6667 1.1273(6) 0.164(8) Uani 1 3 d S . .
H4A H 0.3396 0.7216 1.1443 0.197 Uiso 0.33 1 calc PR . .
H4B H 0.3820 0.6604 1.1443 0.197 Uiso 0.33 1 calc PR . .
H4C H 0.2784 0.6180 1.1443 0.197 Uiso 0.33 1 calc PR . .
N1 N 0.25569(17) 0.49349(16) 0.64706(13) 0.0194(5) Uani 1 1 d . A .
N2 N 0.24261(16) 0.55677(16) 0.66966(14) 0.0186(5) Uani 1 1 d . . .
N3 N 0.16899(16) 0.54785(16) 0.64334(15) 0.0203(5) Uani 1 1 d . A .
C5 C 0.1327(2) 0.47645(19) 0.60253(17) 0.0213(6) Uani 1 1 d . . .
C6 C 0.1883(2) 0.4414(2) 0.60456(17) 0.0221(6) Uani 1 1 d . A .
C7 C 0.1687(2) 0.3660(2) 0.5658(2) 0.0290(7) Uani 1 1 d . . .
H7 H 0.2054 0.3413 0.5670 0.035 Uiso 1 1 calc R A .
C8 C 0.0945(2) 0.3303(2) 0.5267(2) 0.0326(8) Uani 1 1 d . A .
H8 H 0.0794 0.2792 0.5006 0.039 Uiso 1 1 calc R . .
C9 C 0.0385(2) 0.3669(2) 0.52327(19) 0.0267(7) Uani 1 1 d . . .
C10 C 0.0574(2) 0.4392(2) 0.56144(18) 0.0247(7) Uani 1 1 d . A .
H10 H 0.0204 0.4636 0.5602 0.030 Uiso 1 1 calc R . .
N4 N 0.14735(15) 0.63271(16) 0.77672(14) 0.0203(5) Uani 1 1 d . A .
N5 N 0.22396(17) 0.64763(17) 0.80086(14) 0.0200(5) Uani 1 1 d . . .
N6 N 0.22334(16) 0.64164(17) 0.86958(13) 0.0196(5) Uani 1 1 d . A .
C11 C 0.0947(2) 0.6161(2) 0.83284(16) 0.0231(6) Uani 1 1 d . . .
C12 C 0.14271(19) 0.6220(2) 0.89214(16) 0.0209(6) Uani 1 1 d . A .
C13 C 0.1071(2) 0.6068(2) 0.95964(17) 0.0259(7) Uani 1 1 d . . .
H13 H 0.1405 0.6107 0.9995 0.031 Uiso 1 1 calc R A .
C14 C 0.0219(2) 0.5860(2) 0.96517(17) 0.0287(7) Uani 1 1 d . . .
C15 C -0.02668(16) 0.58151(17) 0.90472(14) 0.0319(8) Uani 1 1 d . . .
H15 H -0.0854 0.5677 0.9103 0.038 Uiso 1 1 calc R A .
C16 C 0.00735(16) 0.59611(17) 0.83888(14) 0.0299(7) Uani 1 1 d R A .
H16 H -0.0261 0.5930 0.7992 0.036 Uiso 1 1 calc R . .

loop_
_atom_site_aniso_label
_atom_site_aniso_U_11
_atom_site_aniso_U_22
_atom_site_aniso_U_33
_atom_site_aniso_U_23
_atom_site_aniso_U_13
_atom_site_aniso_U_12
Zn1 0.02060(17) 0.02060(17) 0.0052(3) 0.000 0.000 0.01030(9)
Zn2 0.0279(2) 0.0279(2) 0.0072(3) 0.000 0.000 0.01397(10)
Zn3 0.02056(18) 0.02472(19) 0.00907(16) 0.00382(14) 0.00170(13) 0.01086(15)
O1A 0.054(4) 0.060(3) 0.056(4) 0.000(3) 0.000(3) 0.028(3)
O2A 0.044(3) 0.152(8) 0.040(4) 0.009(5) 0.000(3) 0.062(5)
O1B 0.032(3) 0.061(5) 0.061(6) 0.034(4) -0.009(4) 0.015(4)
O2B 0.038(4) 0.054(4) 0.043(4) 0.010(4) -0.002(3) 0.021(3)
C1 0.070(4) 0.085(4) 0.115(7) -0.044(4) -0.045(4) 0.053(4)
C2 0.069(4) 0.140(7) 0.135(8) -0.028(6) -0.057(5) 0.057(5)
O3 0.059(6) 0.077(7) 0.038(6) 0.001(5) 0.001(4) 0.034(6)
O4 0.079(8) 0.107(8) 0.010(4) 0.010(6) 0.015(4) 0.049(10)
C3 0.210(13) 0.210(13) 0.008(6) 0.000 0.000 0.105(7)
C4 0.239(13) 0.239(13) 0.015(6) 0.000 0.000 0.119(6)
N1 0.0227(13) 0.0242(12) 0.0117(11) -0.0013(10) -0.0039(10) 0.0121(10)
N2 0.0228(12) 0.0237(12) 0.0093(11) 0.0005(10) -0.0023(9) 0.0116(10)
N3 0.0244(12) 0.0252(13) 0.0152(13) -0.0025(10) -0.0042(10) 0.0153(11)
C5 0.0282(15) 0.0227(14) 0.0140(14) 0.0000(12) -0.0041(12) 0.0136(13)
C6 0.0261(15) 0.0255(15) 0.0142(14) -0.0009(13) -0.0080(12) 0.0125(13)
C7 0.0342(18) 0.0305(16) 0.0284(18) -0.0057(14) -0.0116(14) 0.0207(14)
C8 0.0416(19) 0.0286(16) 0.031(2) -0.0135(15) -0.0182(16) 0.0199(15)
C9 0.0321(17) 0.0274(16) 0.0207(16) -0.0047(13) -0.0122(14) 0.0149(14)
C10 0.0279(16) 0.0299(16) 0.0192(16) 0.0005(13) -0.0078(13) 0.0165(14)
N4 0.0211(12) 0.0273(13) 0.0114(12) 0.0031(10) 0.0024(9) 0.0111(10)
N5 0.0218(12) 0.0261(12) 0.0100(12) 0.0057(10) 0.0035(10) 0.0105(10)
N6 0.0221(12) 0.0265(13) 0.0062(11) -0.0004(10) 0.0008(10) 0.0093(10)
C11 0.0253(14) 0.0317(16) 0.0110(14) 0.0040(13) 0.0039(12) 0.0134(13)
C12 0.0240(14) 0.0274(15) 0.0097(14) 0.0037(12) 0.0050(11) 0.0117(12)
C13 0.0274(15) 0.0358(17) 0.0099(14) 0.0023(12) 0.0016(12) 0.0124(14)
C14 0.0317(17) 0.0367(18) 0.0153(16) 0.0047(14) 0.0083(14) 0.0154(14)
C15 0.0227(15) 0.048(2) 0.0212(17) 0.0079(15) 0.0084(14) 0.0150(15)
C16 0.0260(16) 0.048(2) 0.0153(16) 0.0036(15) 0.0041(13) 0.0186(15)

loop_
_atom_type_symbol
_atom_type_description
_atom_type_scat_dispersion_real
_atom_type_scat_dispersion_imag
_atom_type_scat_source
C C 0.0060 0.0030 'International Tables Vol C Tables 4.2.6.8 and 6.1.1.4'
H H 0.0000 0.0000 'International Tables Vol C Tables 4.2.6.8 and 6.1.1.4'
N N 0.0100 0.0050 'International Tables Vol C Tables 4.2.6.8 and 6.1.1.4'
O O 0.0180 0.0100 'International Tables Vol C Tables 4.2.6.8 and 6.1.1.4'
Zn Zn 0.0350 2.0980 'International Tables Vol C Tables 4.2.6.8 and 6.1.1.4'

loop_
_geom_angle_atom_site_label_1
_geom_angle_atom_site_label_2
_geom_angle_atom_site_label_3
_geom_angle
_geom_angle_site_symmetry_1
_geom_angle_site_symmetry_3
N5 Zn1 N5 90.49(10) . 4_565
N5 Zn1 N5 90.49(10) . 2_665
N5 Zn1 N5 90.49(10) 4_565 2_665
N5 Zn1 N2 89.56(9) . 4_565
N5 Zn1 N2 89.59(10) 4_565 4_565
N5 Zn1 N2 179.90(10) 2_665 4_565
N5 Zn1 N2 89.59(10) . .
N5 Zn1 N2 179.90(14) 4_565 .
N5 Zn1 N2 89.56(9) 2_665 .
N2 Zn1 N2 90.36(10) 4_565 .
N5 Zn1 N2 179.90(10) . 2_665
N5 Zn1 N2 89.56(9) 4_565 2_665
N5 Zn1 N2 89.59(10) 2_665 2_665
N2 Zn1 N2 90.36(10) 4_565 2_665
N2 Zn1 N2 90.36(10) . 2_665
O4 Zn2 O4 34.9(7) . 4_565
O4 Zn2 O4 34.9(6) . 2_665
O4 Zn2 O4 34.9(6) 4_565 2_665
O4 Zn2 N6 99.4(4) . .
O4 Zn2 N6 129.2(5) 4_565 .
O4 Zn2 N6 126.5(5) 2_665 .
O4 Zn2 N6 126.5(5) . 4_565
O4 Zn2 N6 99.4(4) 4_565 4_565
O4 Zn2 N6 129.2(5) 2_665 4_565
N6 Zn2 N6 97.71(9) . 4_565
O4 Zn2 N6 129.2(5) . 2_665
O4 Zn2 N6 126.5(5) 4_565 2_665
O4 Zn2 N6 99.4(4) 2_665 2_665
N6 Zn2 N6 97.71(9) . 2_665
N6 Zn2 N6 97.71(9) 4_565 2_665
O4 Zn2 O3 30.4(6) . .
O4 Zn2 O3 36.0(6) 4_565 .
O4 Zn2 O3 59.3(5) 2_665 .
N6 Zn2 O3 94.3(3) . .
N6 Zn2 O3 98.3(3) 4_565 .
N6 Zn2 O3 158.5(3) 2_665 .
O4 Zn2 O3 59.3(5) . 4_565
O4 Zn2 O3 30.4(6) 4_565 4_565
O4 Zn2 O3 36.0(6) 2_665 4_565
N6 Zn2 O3 158.5(3) . 4_565
N6 Zn2 O3 94.3(3) 4_565 4_565
N6 Zn2 O3 98.3(3) 2_665 4_565
O3 Zn2 O3 66.3(4) . 4_565
O4 Zn2 O3 36.0(6) . 2_665
O4 Zn2 O3 59.3(5) 4_565 2_665
O4 Zn2 O3 30.4(6) 2_665 2_665
N6 Zn2 O3 98.3(3) . 2_665
N6 Zn2 O3 158.5(3) 4_565 2_665
N6 Zn2 O3 94.3(3) 2_665 2_665
O3 Zn2 O3 66.3(4) . 2_665
O3 Zn2 O3 66.3(4) 4_565 2_665
O4 Zn2 C3 20.3(4) . .
O4 Zn2 C3 20.3(4) 4_565 .
O4 Zn2 C3 20.3(4) 2_665 .
N6 Zn2 C3 119.59(7) . .
N6 Zn2 C3 119.59(7) 4_565 .
N6 Zn2 C3 119.59(7) 2_665 .
O3 Zn2 C3 39.2(3) . .
O3 Zn2 C3 39.2(3) 4_565 .
O3 Zn2 C3 39.2(3) 2_665 .
O2A Zn3 O1B 39.7(3) . .
O2A Zn3 N4 99.6(2) . .
O1B Zn3 N4 130.6(3) . .
O2A Zn3 N3 125.0(3) . .
O1B Zn3 N3 126.0(3) . .
N4 Zn3 N3 98.65(11) . .
O2A Zn3 N1 130.2(3) . 4_565
O1B Zn3 N1 96.0(2) . 4_565
N4 Zn3 N1 98.23(10) . 4_565
N3 Zn3 N1 97.39(10) . 4_565
O2A Zn3 O2B 29.1(3) . .
O1B Zn3 O2B 60.6(3) . .
N4 Zn3 O2B 97.5(2) . .
N3 Zn3 O2B 97.2(2) . .
N1 Zn3 O2B 156.6(2) 4_565 .
O2A Zn3 O1A 59.5(3) . .
O1B Zn3 O1A 30.9(3) . .
N4 Zn3 O1A 158.96(19) . .
N3 Zn3 O1A 95.71(18) . .
N1 Zn3 O1A 95.07(17) 4_565 .
O2B Zn3 O1A 65.3(3) . .
O2A Zn3 C1 24.7(3) . .
O1B Zn3 C1 24.6(3) . .
N4 Zn3 C1 124.2(2) . .
N3 Zn3 C1 113.24(17) . .
N1 Zn3 C1 120.1(2) 4_565 .
O2B Zn3 C1 36.7(3) . .
O1A Zn3 C1 34.9(3) . .
C1 O1A Zn3 76.9(4) . .
C1 O2A Zn3 105.6(6) . .
C1 O1B Zn3 102.1(6) . .
C1 O2B Zn3 78.8(4) . .
O1B C1 O2A 79.3(8) . .
O1B C1 O1A 55.0(7) . .
O2A C1 O1A 117.3(7) . .
O1B C1 O2B 115.9(7) . .
O2A C1 O2B 47.2(7) . .
O1A C1 O2B 115.3(5) . .
O1B C1 C2 127.9(8) . .
O2A C1 C2 125.4(9) . .
O1A C1 C2 116.7(8) . .
O2B C1 C2 112.7(7) . .
O1B C1 Zn3 53.3(5) . .
O2A C1 Zn3 49.7(4) . .
O1A C1 Zn3 68.1(4) . .
O2B C1 Zn3 64.5(4) . .
C2 C1 Zn3 175.1(7) . .
O4 O3 O4 53.1(11) . 4_565
O4 O3 C3 35.4(6) . .
O4 O3 C3 35.7(6) 4_565 .
O4 O3 Zn2 55.4(6) . .
O4 O3 Zn2 55.6(5) 4_565 .
C3 O3 Zn2 75.3(7) . .
C3 O4 O4 52.4(6) . 4_565
C3 O4 O4 52.4(6) . 2_665
O4 O4 O4 60.000(7) 4_565 2_665
C3 O4 O3 98.3(15) . .
O4 O4 O3 71.9(19) 4_565 .
O4 O4 O3 131.9(19) 2_665 .
C3 O4 O3 86.5(12) . 2_665
O4 O4 O3 115.0(16) 4_565 2_665
O4 O4 O3 55.0(16) 2_665 2_665
O3 O4 O3 173.1(11) . 2_665
C3 O4 Zn2 115.0(11) . .
O4 O4 Zn2 72.6(3) 4_565 .
O4 O4 Zn2 72.6(3) 2_665 .
O3 O4 Zn2 94.2(9) . .
O3 O4 Zn2 88.3(8) 2_665 .
O4 C3 O4 75.1(12) . 4_565
O4 C3 O4 75.1(12) . 2_665
O4 C3 O4 75.1(12) 4_565 2_665
O4 C3 C4 135.3(8) . .
O4 C3 C4 135.3(8) 4_565 .
O4 C3 C4 135.3(8) 2_665 .
O4 C3 O3 46.3(11) . .
O4 C3 O3 57.8(12) 4_565 .
O4 C3 O3 109.8(13) 2_665 .
C4 C3 O3 114.5(6) . .
O4 C3 O3 57.8(12) . 2_665
O4 C3 O3 109.8(13) 4_565 2_665
O4 C3 O3 46.3(12) 2_665 2_665
C4 C3 O3 114.5(6) . 2_665
O3 C3 O3 104.0(7) . 2_665
O4 C3 O3 109.8(13) . 4_565
O4 C3 O3 46.3(12) 4_565 4_565
O4 C3 O3 57.8(12) 2_665 4_565
C4 C3 O3 114.5(6) . 4_565
O3 C3 O3 104.0(7) . 4_565
O3 C3 O3 104.0(7) 2_665 4_565
O4 C3 Zn2 44.7(8) . .
O4 C3 Zn2 44.7(8) 4_565 .
O4 C3 Zn2 44.7(8) 2_665 .
C4 C3 Zn2 180.000(5) . .
O3 C3 Zn2 65.5(6) . .
O3 C3 Zn2 65.5(6) 2_665 .
O3 C3 Zn2 65.5(6) 4_565 .
N2 N1 C6 107.8(2) . .
N2 N1 Zn3 119.39(19) . 2_665
C6 N1 Zn3 132.6(2) . 2_665
N1 N2 N3 110.5(2) . .
N1 N2 Zn1 125.21(19) . .
N3 N2 Zn1 124.13(19) . .
N2 N3 C5 108.1(2) . .
N2 N3 Zn3 120.2(2) . .
C5 N3 Zn3 131.6(2) . .
N3 C5 C10 131.7(3) . .
N3 C5 C6 106.8(3) . .
C10 C5 C6 121.5(3) . .
N1 C6 C5 106.8(3) . .
N1 C6 C7 132.6(3) . .
C5 C6 C7 120.6(3) . .
C8 C7 C6 116.9(3) . .
C7 C8 C9 122.7(3) . .
C10 C9 C8 120.0(3) . .
C10 C9 C9 119.5(2) . 5_556
C8 C9 C9 120.4(2) . 5_556
C9 C10 C5 118.2(3) . .
N5 N4 C11 106.9(2) . .
N5 N4 Zn3 120.09(19) . .
C11 N4 Zn3 132.9(2) . .
N6 N5 N4 111.4(2) . .
N6 N5 Zn1 123.66(19) . .
N4 N5 Zn1 124.72(19) . .
N5 N6 C12 107.6(2) . .
N5 N6 Zn2 120.42(19) . .
C12 N6 Zn2 131.9(2) . .
N4 C11 C12 107.7(3) . .
N4 C11 C16 132.0(3) . .
C12 C11 C16 120.3(3) . .
N6 C12 C11 106.5(3) . .
N6 C12 C13 130.9(3) . .
C11 C12 C13 122.6(3) . .
C14 C13 C12 116.9(3) . .
C13 C14 C15 120.5(3) . .
C13 C14 C14 119.9(4) . 5_557
C15 C14 C14 119.5(3) . 5_557
C16 C15 C14 122.99(16) . .
C15 C16 C11 116.66(16) . .

loop_
_geom_bond_atom_site_label_1
_geom_bond_atom_site_label_2
_geom_bond_distance
_geom_bond_site_symmetry_2
Zn1 N5 2.191(3) .
Zn1 N5 2.191(3) 4_565
Zn1 N5 2.191(3) 2_665
Zn1 N2 2.203(3) 4_565
Zn1 N2 2.203(3) .
Zn1 N2 2.203(3) 2_665
Zn2 O4 1.936(10) .
Zn2 O4 1.936(10) 4_565
Zn2 O4 1.936(10) 2_665
Zn2 N6 2.038(3) .
Zn2 N6 2.038(3) 4_565
Zn2 N6 2.038(3) 2_665
Zn2 O3 2.345(11) .
Zn2 O3 2.345(11) 4_565
Zn2 O3 2.345(11) 2_665
Zn2 C3 2.493(15) .
Zn3 O2A 1.943(6) .
Zn3 O1B 2.013(6) .
Zn3 N4 2.037(3) .
Zn3 N3 2.038(3) .
Zn3 N1 2.043(3) 4_565
Zn3 O2B 2.259(7) .
Zn3 O1A 2.339(7) .
Zn3 C1 2.455(6) .
O1A C1 1.443(12) .
O2A C1 1.065(10) .
O1B C1 1.045(9) .
O2B C1 1.496(12) .
C1 C2 1.518(8) .
O3 O4 1.19(2) .
O3 O4 1.38(2) 4_565
O3 C3 1.627(12) .
O4 C3 0.952(12) .
O4 O4 1.16(2) 4_565
O4 O4 1.16(2) 2_665
O4 O3 1.38(2) 2_665
C3 O4 0.952(13) 4_565
C3 O4 0.952(12) 2_665
C3 C4 1.447(17) .
C3 O3 1.627(13) 2_665
C3 O3 1.627(12) 4_565
N1 N2 1.328(4) .
N1 C6 1.359(4) .
N1 Zn3 2.043(3) 2_665
N2 N3 1.335(4) .
N3 C5 1.348(4) .
C5 C10 1.401(4) .
C5 C6 1.406(4) .
C6 C7 1.414(5) .
C7 C8 1.366(5) .
C8 C9 1.436(5) .
C9 C10 1.366(5) .
C9 C9 1.482(6) 5_556
N4 N5 1.332(4) .
N4 C11 1.358(4) .
N5 N6 1.323(4) .
N6 C12 1.363(4) .
C11 C12 1.394(4) .
C11 C16 1.413(4) .
C12 C13 1.407(4) .
C13 C14 1.370(5) .
C14 C15 1.423(4) .
C14 C14 1.497(6) 5_557
C15 C16 1.3684 .

loop_
_platon_squeeze_void_nr
_platon_squeeze_void_average_x
_platon_squeeze_void_average_y
_platon_squeeze_void_average_z
_platon_squeeze_void_volume
_platon_squeeze_void_count_electrons
_platon_squeeze_void_content
1 -0.007 -0.004 -0.002 3291 615 ' '
